data_7150492
loop_
_publ_author_name
'Bensemann, Igor'
'Gdaniec, Maria'
'\/Lakomecka, Karina'
'Milewska, Maria J.'
'Po\/lo\'nski, Tadeusz'

_publ_section_title
;
 Creation of hydrogen bonded 1D networks by co-crystallization of
 N,N'-bis(2-pyridyl)aryldiamines with dicarboxylic acidsSupramolecular
 structures formed by 2-aminopyridine derivatives. Part II.5
;
_journal_issue 8
_journal_name_full 'Organic &amp;  Biomolecular Chemistry'
_journal_page_first 1425
_journal_paper_doi 10.1039/b211675h
_journal_volume 1
_journal_year 2003
_chemical_formula_moiety 'C16H14N4, C4H2O4'
_chemical_formula_sum 'C20 H16 N4 O4'
_chemical_formula_weight 376.37
_chemical_melting_point 284.5(5)
_chemical_name_systematic
; 
N,N'-bis(2-pyridyl)-1,4-diaminobenzene squaric acid co-crystal 
;
_space_group_IT_number 2
_symmetry_cell_setting triclinic
_symmetry_space_group_name_Hall '-P 1'
_symmetry_space_group_name_H-M 'P -1'
_atom_sites_solution_hydrogens geom
_atom_sites_solution_primary direct
_atom_sites_solution_secondary difmap
_audit_creation_method SHELXL-97
_cell_angle_alpha 87.23(3)
_cell_angle_beta 81.25(3)
_cell_angle_gamma 78.18(3)
_cell_formula_units_Z 1
_cell_length_a 3.8420(10)
_cell_length_b 9.062(2)
_cell_length_c 12.098(2)
_cell_measurement_reflns_used 'not relevant with the CCD data'
_cell_measurement_temperature 100(2)
_cell_volume 407.41(16)
_computing_cell_refinement 'KM4RED, Version 1.163, 2000'
_computing_data_collection 'KM4CCD, Version 1.163, 2000'
_computing_data_reduction 'KM4RED, Version 1.163, 2000'
_computing_publication_material 'SHELXL-97 (Sheldrick, 1997)'
_computing_structure_refinement 'SHELXL-97 (Sheldrick, 1997)'
_computing_structure_solution 'SHELXS-97 (Sheldrick, 1990)'
_diffrn_ambient_temperature 100(2)
_diffrn_measured_fraction_theta_full 0.991
_diffrn_measured_fraction_theta_max 0.991
_diffrn_measurement_device_type 'Kuma KM4CCD diffractometer'
_diffrn_measurement_method '\o scan'
_diffrn_radiation_monochromator graphite
_diffrn_radiation_source 'fine-focus sealed tube'
_diffrn_radiation_type MoK\a
_diffrn_radiation_wavelength 0.71073
_diffrn_reflns_av_R_equivalents 0.0352
_diffrn_reflns_av_sigmaI/netI 0.0398
_diffrn_reflns_limit_h_max 4
_diffrn_reflns_limit_h_min -4
_diffrn_reflns_limit_k_max 8
_diffrn_reflns_limit_k_min -10
_diffrn_reflns_limit_l_max 12
_diffrn_reflns_limit_l_min -14
_diffrn_reflns_number 3082
_diffrn_reflns_theta_full 25.02
_diffrn_reflns_theta_max 25.02
_diffrn_reflns_theta_min 3.41
_diffrn_standards_decay_% <2
_diffrn_standards_interval_count 50
_exptl_absorpt_coefficient_mu 0.110
_exptl_absorpt_correction_type none
_exptl_crystal_colour colourless
_exptl_crystal_density_diffrn 1.534
_exptl_crystal_density_method 'not measured'
_exptl_crystal_description plate
_exptl_crystal_F_000 196
_exptl_crystal_size_max 0.30
_exptl_crystal_size_mid 0.10
_exptl_crystal_size_min 0.05
_refine_diff_density_max 0.232
_refine_diff_density_min -0.233
_refine_diff_density_rms 0.057
_refine_ls_extinction_method none
_refine_ls_goodness_of_fit_ref 1.127
_refine_ls_hydrogen_treatment mixed
_refine_ls_matrix_type full
_refine_ls_number_parameters 138
_refine_ls_number_reflns 1442
_refine_ls_number_restraints 0
_refine_ls_restrained_S_all 1.127
_refine_ls_R_factor_all 0.0693
_refine_ls_R_factor_gt 0.0510
_refine_ls_shift/su_max 0.000
_refine_ls_shift/su_mean 0.000
_refine_ls_structure_factor_coef Fsqd
_refine_ls_weighting_details 'calc w=1/[\s^2^(Fo^2^)+(0.0250P)^2^+0.4316P] where P=(Fo^2^+2Fc^2^)/3'
_refine_ls_weighting_scheme calc
_refine_ls_wR_factor_gt 0.0960
_refine_ls_wR_factor_ref 0.1074
_reflns_number_gt 1154
_reflns_number_total 1442
_reflns_threshold_expression >2sigma(I)
_cod_data_source_file b211675h.txt
_cod_data_source_block 2sq
_cod_depositor_comments
;
The following automatic conversions were performed:

'_chemical_melting_point' value '284-285' was changed to '284.5(5)' -
the average value was taken and precision was estimated.

Automatic conversion script
Id: cif_fix_values 1569 2011-02-09 13:29:24Z adriana 
;
_cod_original_cell_volume 407.41(15)
_cod_original_sg_symbol_H-M P-1
_cod_database_code 7150492

loop_
_symmetry_equiv_pos_as_xyz
'x, y, z'
'-x, -y, -z'

loop_
_atom_site_label
_atom_site_type_symbol
_atom_site_fract_x
_atom_site_fract_y
_atom_site_fract_z
_atom_site_U_iso_or_equiv
_atom_site_adp_type
_atom_site_occupancy
_atom_site_symmetry_multiplicity
_atom_site_calc_flag
_atom_site_refinement_flags
_atom_site_disorder_assembly
_atom_site_disorder_group
N1 N 0.1283(5) 0.6425(2) 0.18366(16) 0.0174(5) Uani 1 1 d . . .
H1 H -0.019(9) 0.706(4) 0.125(3) 0.049(9) Uiso 1 1 d . . .
C2 C 0.1701(6) 0.6981(3) 0.28216(19) 0.0161(5) Uani 1 1 d . . .
C3 C 0.3773(6) 0.6006(3) 0.3539(2) 0.0196(5) Uani 1 1 d . . .
H3 H 0.4233 0.6411 0.4209 0.012(6) Uiso 1 1 d R . .
C4 C 0.5269(6) 0.4551(3) 0.3229(2) 0.0213(6) Uani 1 1 d . . .
H4 H 0.6696 0.3902 0.3713 0.033(8) Uiso 1 1 d R . .
C5 C 0.4757(6) 0.4004(3) 0.2212(2) 0.0212(6) Uani 1 1 d . . .
H5 H 0.5836 0.2990 0.1991 0.022(7) Uiso 1 1 d R . .
C6 C 0.2771(7) 0.4982(3) 0.1536(2) 0.0211(6) Uani 1 1 d . . .
H6 H 0.2203 0.4707 0.0838 0.012(6) Uiso 1 1 d R . .
N7 N 0.0129(5) 0.8434(2) 0.30282(16) 0.0185(5) Uani 1 1 d . . .
H7 H -0.1021 0.9046 0.2465 0.038(8) Uiso 1 1 d R . .
C8 C 0.0121(6) 0.9186(3) 0.40398(19) 0.0161(5) Uani 1 1 d . . .
C9 C 0.1027(6) 1.0613(3) 0.3951(2) 0.0182(5) Uani 1 1 d . . .
H9 H 0.1726 1.1004 0.3217 0.032(8) Uiso 1 1 d R . .
C10 C -0.0908(6) 0.8592(3) 0.50871(19) 0.0186(5) Uani 1 1 d . . .
H10 H -0.1583 0.7626 0.5121 0.038(8) Uiso 1 1 d R . .
O1A O -0.2319(5) 0.75152(18) 0.02221(14) 0.0232(4) Uani 1 1 d . . .
O2A O -0.3227(4) 1.04898(18) 0.16546(13) 0.0211(4) Uani 1 1 d . . .
C1A C -0.3802(6) 0.8886(3) 0.00897(19) 0.0180(5) Uani 1 1 d . . .
C2A C -0.4218(6) 1.0232(3) 0.07447(19) 0.0182(5) Uani 1 1 d . . .

loop_
_atom_site_aniso_label
_atom_site_aniso_U_11
_atom_site_aniso_U_22
_atom_site_aniso_U_33
_atom_site_aniso_U_23
_atom_site_aniso_U_13
_atom_site_aniso_U_12
N1 0.0208(10) 0.0154(10) 0.0166(11) -0.0009(8) -0.0032(9) -0.0045(8)
C2 0.0165(11) 0.0175(12) 0.0140(12) -0.0017(10) -0.0009(9) -0.0037(10)
C3 0.0204(12) 0.0224(13) 0.0167(12) -0.0023(10) -0.0039(10) -0.0044(10)
C4 0.0221(13) 0.0183(13) 0.0224(13) 0.0016(10) -0.0033(11) -0.0021(10)
C5 0.0230(13) 0.0162(12) 0.0226(13) -0.0024(10) 0.0003(10) -0.0021(10)
C6 0.0249(13) 0.0222(13) 0.0171(13) -0.0028(10) -0.0026(10) -0.0066(11)
N7 0.0241(11) 0.0160(10) 0.0150(10) -0.0020(8) -0.0067(9) 0.0003(8)
C8 0.0181(12) 0.0166(12) 0.0132(12) -0.0011(9) -0.0052(9) 0.0001(9)
C9 0.0196(12) 0.0186(12) 0.0154(12) 0.0009(10) -0.0028(10) -0.0014(10)
C10 0.0178(12) 0.0197(13) 0.0180(13) -0.0016(10) -0.0037(10) -0.0020(10)
O1A 0.0316(10) 0.0176(9) 0.0201(9) -0.0006(7) -0.0088(8) -0.0006(7)
O2A 0.0275(9) 0.0202(9) 0.0154(9) -0.0014(7) -0.0051(7) -0.0024(7)
C1A 0.0201(12) 0.0175(12) 0.0161(12) -0.0019(10) 0.0007(10) -0.0051(10)
C2A 0.0190(12) 0.0207(13) 0.0153(12) 0.0003(10) -0.0014(10) -0.0060(10)

loop_
_atom_type_symbol
_atom_type_description
_atom_type_scat_dispersion_real
_atom_type_scat_dispersion_imag
_atom_type_scat_source
C C 0.0033 0.0016 'International Tables Vol C Tables 4.2.6.8 and 6.1.1.4'
H H 0.0000 0.0000 'International Tables Vol C Tables 4.2.6.8 and 6.1.1.4'
N N 0.0061 0.0033 'International Tables Vol C Tables 4.2.6.8 and 6.1.1.4'
O O 0.0106 0.0060 'International Tables Vol C Tables 4.2.6.8 and 6.1.1.4'

loop_
_geom_angle_atom_site_label_1
_geom_angle_atom_site_label_2
_geom_angle_atom_site_label_3
_geom_angle
_geom_angle_site_symmetry_1
_geom_angle_site_symmetry_3
_geom_angle_publ_flag
C6 N1 C2 121.8(2) . . ?
C6 N1 H1 114.7(17) . . ?
C2 N1 H1 123.5(17) . . ?
N7 C2 N1 116.7(2) . . ?
N7 C2 C3 125.3(2) . . ?
N1 C2 C3 118.0(2) . . ?
C4 C3 C2 119.9(2) . . ?
C4 C3 H3 121.5 . . ?
C2 C3 H3 118.5 . . ?
C3 C4 C5 120.9(2) . . ?
C3 C4 H4 119.4 . . ?
C5 C4 H4 119.7 . . ?
C6 C5 C4 117.6(2) . . ?
C6 C5 H5 121.5 . . ?
C4 C5 H5 120.8 . . ?
N1 C6 C5 121.9(2) . . ?
N1 C6 H6 114.2 . . ?
C5 C6 H6 123.9 . . ?
C2 N7 C8 124.57(19) . . ?
C2 N7 H7 120.1 . . ?
C8 N7 H7 115.3 . . ?
C10 C8 C9 119.5(2) . . ?
C10 C8 N7 122.6(2) . . ?
C9 C8 N7 117.8(2) . . ?
C10 C9 C8 119.6(2) 2_576 . ?
C10 C9 H9 122.2 2_576 . ?
C8 C9 H9 118.2 . . ?
C8 C10 C9 120.8(2) . 2_576 ?
C8 C10 H10 117.7 . . ?
C9 C10 H10 121.5 2_576 . ?
O1A C1A C2A 133.4(2) . . ?
O1A C1A C2A 136.1(2) . 2_475 ?
C2A C1A C2A 90.43(19) . 2_475 ?
O2A C2A C1A 133.9(2) . . ?
O2A C2A C1A 136.5(2) . 2_475 ?
C1A C2A C1A 89.57(19) . 2_475 ?

loop_
_geom_bond_atom_site_label_1
_geom_bond_atom_site_label_2
_geom_bond_distance
_geom_bond_site_symmetry_2
_geom_bond_publ_flag
N1 C6 1.358(3) . ?
N1 C2 1.360(3) . ?
N1 H1 1.05(3) . ?
C2 N7 1.349(3) . ?
C2 C3 1.420(3) . ?
C3 C4 1.372(3) . ?
C3 H3 0.9600 . ?
C4 C5 1.404(3) . ?
C4 H4 0.9600 . ?
C5 C6 1.371(3) . ?
C5 H5 0.9600 . ?
C6 H6 0.9600 . ?
N7 C8 1.428(3) . ?
N7 H7 0.9600 . ?
C8 C10 1.386(3) . ?
C8 C9 1.401(3) . ?
C9 C10 1.389(3) 2_576 ?
C9 H9 0.9600 . ?
C10 C9 1.389(3) 2_576 ?
C10 H10 0.9600 . ?
O1A C1A 1.270(3) . ?
O2A C2A 1.265(3) . ?
C1A C2A 1.455(3) . ?
C1A C2A 1.464(3) 2_475 ?
C2A C1A 1.464(3) 2_475 ?
